data_4517957
loop_
_publ_author_name
'Wu, Huang'
'Jones, Leighton O.'
'Wang, Yu'
'Shen, Dengke'
'Liu, Zhichang'
'Zhang, Long'
'Cai, Kang'
'Jiao, Yang'
'Stern, Charlotte L.'
'Schatz, George C.'
'Stoddart, J. Fraser'

_publ_section_title
;
 High-Efficiency Gold Recovery Using Cucurbit[6]uril.
;
_journal_name_full 'ACS applied materials &amp; interfaces'
_journal_paper_doi 10.1021/acsami.0c09673
_journal_year 2020
_chemical_formula_moiety '2(Au Br1.72 Cl2.28), C36 H36 N24 O12, 7(H4 O2)'
_chemical_formula_sum 'C36 H64 Au2 Br3.43 Cl4.57 N24 O26'
_chemical_formula_weight 2079.14
_space_group_crystal_system monoclinic
_space_group_IT_number 12
_space_group_name_Hall '-C 2y'
_space_group_name_H-M_alt 'C 1 2/m 1'
_atom_sites_solution_hydrogens mixed
_atom_sites_solution_primary dual
_audit_creation_date 2020-01-02
_audit_creation_method
;
Olex2 1.2
(compiled 2018.05.29 svn.r3508 for OlexSys, GUI svn.r5506)
;
_cell_angle_alpha 90
_cell_angle_beta 93.6000(16)
_cell_angle_gamma 90
_cell_formula_units_Z 2
_cell_length_a 16.2232(3)
_cell_length_b 16.5456(3)
_cell_length_c 12.6850(2)
_cell_measurement_reflns_used 14233
_cell_measurement_temperature 100.00(10)
_cell_measurement_theta_max 37.7880
_cell_measurement_theta_min 2.3050
_cell_volume 3398.22(10)
_computing_cell_refinement 'CrysAlisPro 1.171.40.68a (Rigaku OD, 2019)'
_computing_data_collection 'CrysAlisPro 1.171.40.68a (Rigaku OD, 2019)'
_computing_data_reduction 'CrysAlisPro 1.171.40.68a (Rigaku OD, 2019)'
_computing_molecular_graphics 'Olex2 (Dolomanov et al., 2009)'
_computing_publication_material 'Olex2 (Dolomanov et al., 2009)'
_computing_structure_refinement 'XL (Sheldrick, 2008)'
_computing_structure_solution 'ShelXT (Sheldrick, 2015)'
_diffrn_ambient_environment N~2~
_diffrn_ambient_temperature 100.00(10)
_diffrn_detector 'Hybrid Pixel Array Detector'
_diffrn_detector_area_resol_mean 10.0000
_diffrn_detector_type HyPix
_diffrn_measured_fraction_theta_full 0.999
_diffrn_measured_fraction_theta_max 0.931
_diffrn_measurement_details
;
List of Runs (angles in degrees, time in seconds):

  # Type    Start    End  Width  t~exp~   \w     \q     \k     \f   Frames
--------------------------------------------------------------------------
  1  \w    -48.00 -22.00   0.50    2.73    --   24.71 -39.00  19.00   52
  2  \w    -38.00  45.00   0.50    2.73    --  -25.33  39.00 173.00  166
  3  \w     46.00  96.00   0.50    2.73    --   24.71 178.00   0.00  100
  4  \w     46.00  95.00   0.50    2.73    --   24.71 178.00  30.00   98
  5  \w     51.00  77.00   0.50    2.73    --   24.71 178.00 120.00   52
  6  \w    -98.00 -12.00   0.50    2.73    --  -25.33 -39.00  19.00  172
  7  \w     48.00  95.00   0.50    2.73    --   24.71-178.00 -30.00   94
;
_diffrn_measurement_device 'four-circle diffractometer'
_diffrn_measurement_device_type 'XtaLAB Synergy, Single source at offset/far, HyPix'
_diffrn_measurement_method '\w scans'
_diffrn_orient_matrix_type 'CrysAlisPro convention (1999,Acta A55,543-557)'
_diffrn_orient_matrix_UB_11 -0.0034369000
_diffrn_orient_matrix_UB_12 0.0025999000
_diffrn_orient_matrix_UB_13 -0.0558788000
_diffrn_orient_matrix_UB_21 -0.0380427000
_diffrn_orient_matrix_UB_22 -0.0212491000
_diffrn_orient_matrix_UB_23 -0.0009326000
_diffrn_orient_matrix_UB_31 -0.0215378000
_diffrn_orient_matrix_UB_32 0.0371250000
_diffrn_orient_matrix_UB_33 0.0034028000
_diffrn_radiation_monochromator mirror
_diffrn_radiation_probe x-ray
_diffrn_radiation_type MoK\a
_diffrn_radiation_wavelength 0.71073
_diffrn_reflns_av_R_equivalents 0.0368
_diffrn_reflns_av_unetI/netI 0.0424
_diffrn_reflns_Laue_measured_fraction_full 0.999
_diffrn_reflns_Laue_measured_fraction_max 0.931
_diffrn_reflns_limit_h_max 27
_diffrn_reflns_limit_h_min -25
_diffrn_reflns_limit_k_max 27
_diffrn_reflns_limit_k_min -16
_diffrn_reflns_limit_l_max 21
_diffrn_reflns_limit_l_min -21
_diffrn_reflns_number 26523
_diffrn_reflns_point_group_measured_fraction_full 0.999
_diffrn_reflns_point_group_measured_fraction_max 0.931
_diffrn_reflns_theta_full 25.242
_diffrn_reflns_theta_max 38.053
_diffrn_reflns_theta_min 2.331
_diffrn_source 'micro-focus sealed X-ray tube'
_diffrn_source_type 'PhotonJet (Mo) X-ray Source'
_exptl_absorpt_coefficient_mu 6.601
_exptl_absorpt_correction_T_max 1.00000
_exptl_absorpt_correction_T_min 0.39696
_exptl_absorpt_correction_type multi-scan
_exptl_absorpt_process_details
;
CrysAlisPro 1.171.40.68a (Rigaku Oxford Diffraction, 2019)
Empirical absorption correction using spherical harmonics,
 implemented in SCALE3 ABSPACK scaling algorithm.
;
_exptl_crystal_colour orange
_exptl_crystal_colour_primary orange
_exptl_crystal_density_diffrn 2.032
_exptl_crystal_description block
_exptl_crystal_F_000 2023
_exptl_crystal_recrystallization_method 'The material was recrystallised from --- by as supplied'
_exptl_crystal_size_max 0.336
_exptl_crystal_size_mid 0.31
_exptl_crystal_size_min 0.189
_refine_diff_density_max 3.130
_refine_diff_density_min -4.001
_refine_diff_density_rms 0.180
_refine_ls_extinction_method none
_refine_ls_goodness_of_fit_ref 1.080
_refine_ls_hydrogen_treatment mixed
_refine_ls_matrix_type full
_refine_ls_number_parameters 267
_refine_ls_number_reflns 8879
_refine_ls_number_restraints 2
_refine_ls_restrained_S_all 1.080
_refine_ls_R_factor_all 0.0460
_refine_ls_R_factor_gt 0.0363
_refine_ls_shift/su_max 0.003
_refine_ls_shift/su_mean 0.000
_refine_ls_structure_factor_coef Fsqd
_refine_ls_weighting_details 'w=1/[\s^2^(Fo^2^)+(0.0427P)^2^+4.5554P] where P=(Fo^2^+2Fc^2^)/3'
_refine_ls_weighting_scheme calc
_refine_ls_wR_factor_gt 0.0855
_refine_ls_wR_factor_ref 0.0882
_reflns_Friedel_coverage 0.000
_reflns_number_gt 7590
_reflns_number_total 8879
_reflns_threshold_expression 'I > 2\s(I)'
_cod_data_source_file am0c09673_si_006.cif
_cod_data_source_block cx1761
_cod_original_cell_volume 3398.25(10)
_cod_database_code 4517957
_shelx_shelxl_version_number 2017/1
_chemical_oxdiff_formula C36H36N24O12HAuBr4
_shelx_space_group_comment
;
The symmetry employed for this shelxl refinement is uniquely defined
by the following loop, which should always be used as a source of
symmetry information in preference to the above space-group names.
They are only intended as comments.
;
_shelx_estimated_absorpt_t_max 0.368
_shelx_estimated_absorpt_t_min 0.215
_diffrn_oxdiff_digest_frames
;
01e398bd2e48f2824f4c72ae5d3b88c14000027cbbb
;
_reflns_odcompleteness_completeness 99.85
_reflns_odcompleteness_iscentric 1
_reflns_odcompleteness_theta 36.23
_olex2_refinement_description
;
1. Fixed Uiso
 At 1.2 times of:
  All C(H) groups, All C(H,H) groups
 At 1.5 times of:
  All O(H,H) groups
2. Restrained distances
 O5-H5A = O5-H5B
 0.85 with sigma of 0.02
3. Others
 Sof(Br1)=0.5*(1-FVAR(2))
 Sof(Cl1)=0.5*FVAR(2)
 Sof(Br2)=1-FVAR(2)
 Sof(Cl2)=FVAR(2)
 Sof(Br3)=0.5*(1-FVAR(4))
 Sof(Cl3)=0.5*FVAR(4)
 Fixed Sof: H5A(0.5)
4.a Free rotating group:
 O6(H6C,H6D), O7(H7A,H7B), O8(H8A,H8B)
4.b Ternary CH refined with riding coordinates:
 C2(H2), C5(H5), C8(H8)
4.c Secondary CH2 refined with riding coordinates:
 C3(H3A,H3B), C6(H6A,H6B), C9(H9A,H9B)
;
_olex2_date_sample_data_collection 2020-01-01
_olex2_date_sample_submission 2019-12-30
_olex2_diffrn_ambient_temperature_device 'Oxford Cryosystems'
_olex2_exptl_crystal_mounting_method 'The crystal was mounted on a MITIGEN holder with Paratone oil'
_olex2_submission_original_sample_id cx1761
_olex2_submission_special_instructions 'No special instructions were received'
_oxdiff_exptl_absorpt_empirical_details
;
Empirical correction (ABSPACK) includes:
- Absorption correction using spherical harmonics
- Frame scaling
;
_oxdiff_exptl_absorpt_empirical_full_max 1.866
_oxdiff_exptl_absorpt_empirical_full_min 0.746

loop_
_space_group_symop_operation_xyz
'x, y, z'
'-x, y, -z'
'x+1/2, y+1/2, z'
'-x+1/2, y+1/2, -z'
'-x, -y, -z'
'x, -y, z'
'-x+1/2, -y+1/2, -z'
'x+1/2, -y+1/2, z'

loop_
_atom_site_label
_atom_site_type_symbol
_atom_site_fract_x
_atom_site_fract_y
_atom_site_fract_z
_atom_site_U_iso_or_equiv
_atom_site_adp_type
_atom_site_occupancy
_atom_site_site_symmetry_order
_atom_site_calc_flag
_atom_site_refinement_flags_posn
_atom_site_refinement_flags_adp
_atom_site_refinement_flags_occupancy
_atom_site_disorder_assembly
_atom_site_disorder_group
Au1 Au 0.44122(2) 1.000000 0.85063(2) 0.01385(4) Uani 1 2 d S T P . .
Cl1 Cl 0.3585(6) 1.000000 0.9955(9) 0.0184(8) Uani 0.738(4) 2 d S T P A 1
Cl2 Cl 0.4395(4) 0.8592(3) 0.8508(6) 0.0202(7) Uani 0.657(3) 1 d . . . A 3
Cl3 Cl 0.5098(8) 1.000000 0.6885(7) 0.0135(15) Uani 0.232(4) 2 d S T P A 5
O1 O 0.22744(16) 0.500000 0.33707(19) 0.0168(4) Uani 1 2 d S T P . .
O2 O 0.28416(10) 0.66431(10) 0.46947(13) 0.0149(3) Uani 1 1 d . . . . .
O3 O 0.38813(11) 0.66901(11) 0.73211(14) 0.0193(3) Uani 1 1 d . . . . .
O4 O 0.44208(16) 0.500000 0.8707(2) 0.0213(5) Uani 1 2 d S T P . .
N1 N 0.30108(13) 0.56698(12) 0.21401(15) 0.0145(3) Uani 1 1 d . . . . .
N2 N 0.33826(12) 0.69059(12) 0.30940(15) 0.0139(3) Uani 1 1 d . . . . .
N3 N 0.39958(12) 0.74423(11) 0.45414(14) 0.0124(3) Uani 1 1 d . . . . .
N4 N 0.46908(12) 0.74633(12) 0.62815(15) 0.0131(3) Uani 1 1 d . . . . .
N5 N 0.52854(12) 0.68681(12) 0.76956(15) 0.0144(3) Uani 1 1 d . . . . .
N6 N 0.56727(13) 0.56691(13) 0.87069(16) 0.0169(4) Uani 1 1 d . . . . .
C1 C 0.27319(19) 0.500000 0.2645(2) 0.0124(5) Uani 1 2 d S T P . .
C2 C 0.34557(14) 0.54703(14) 0.12222(16) 0.0143(4) Uani 1 1 d . . . . .
H2 H 0.317760 0.568658 0.057432 0.017 Uiso 1 1 calc R . . . .
C3 C 0.27688(13) 0.64777(13) 0.24362(17) 0.0137(4) Uani 1 1 d . . . . .
H3A H 0.264535 0.678960 0.179830 0.016 Uiso 1 1 calc R . . . .
H3B H 0.226564 0.644185 0.280810 0.016 Uiso 1 1 calc R . . . .
C4 C 0.33552(13) 0.69563(13) 0.41696(16) 0.0118(3) Uani 1 1 d . . . . .
C5 C 0.40567(13) 0.73607(13) 0.26925(16) 0.0128(3) Uani 1 1 d . . . . .
H5 H 0.385964 0.776592 0.217249 0.015 Uiso 1 1 calc R . . . .
C6 C 0.40319(13) 0.77860(14) 0.55906(17) 0.0138(4) Uani 1 1 d . . . . .
H6A H 0.410236 0.836644 0.553699 0.017 Uiso 1 1 calc R . . . .
H6B H 0.351011 0.768782 0.590195 0.017 Uiso 1 1 calc R . . . .
C7 C 0.45523(14) 0.69743(14) 0.71191(17) 0.0142(4) Uani 1 1 d . . . . .
C8 C 0.55298(13) 0.77564(13) 0.63024(16) 0.0122(3) Uani 1 1 d . . . . .
H8 H 0.555346 0.834765 0.633829 0.015 Uiso 1 1 calc R . . . .
C9 C 0.53408(16) 0.64782(15) 0.87150(17) 0.0173(4) Uani 1 1 d . . . . .
H9A H 0.479361 0.645804 0.898121 0.021 Uiso 1 1 calc R . . . .
H9B H 0.568589 0.680483 0.920015 0.021 Uiso 1 1 calc R . . . .
C10 C 0.5173(2) 0.500000 0.8692(2) 0.0159(6) Uani 1 2 d S T P . .
O5 O 0.1713(2) 0.500000 0.5275(3) 0.0445(10) Uani 1 2 d DS T P . .
H5A H 0.188(7) 0.542(4) 0.560(8) 0.067 Uiso 0.5 1 d DR . . . .
H5B H 0.206(4) 0.500000 0.480(4) 0.067 Uiso 1 2 d DRS T P . .
O6 O 0.21117(16) 0.61732(14) 0.6421(2) 0.0362(6) Uani 1 1 d . . . . .
H6C H 0.217584 0.570763 0.615466 0.054 Uiso 1 1 d G . . . .
H6D H 0.252087 0.644546 0.623010 0.054 Uiso 1 1 d G . . . .
O7 O 0.2733(2) 0.5817(2) 0.8396(2) 0.0573(10) Uani 1 1 d . . . . .
H7A H 0.253051 0.618900 0.876280 0.086 Uiso 1 1 d G . . . .
H7B H 0.315941 0.602950 0.815389 0.086 Uiso 1 1 d G . . . .
O8 O 0.19360(18) 0.69527(17) 0.95664(18) 0.0430(7) Uani 1 1 d . . . . .
H8A H 0.156497 0.676932 0.994598 0.064 Uiso 1 1 d G . . . .
H8B H 0.214354 0.734906 0.991685 0.064 Uiso 1 1 d G . . . .
Br1 Br 0.3697(7) 1.000000 1.0065(11) 0.0166(10) Uani 0.262(4) 2 d S T P A 2
Br2 Br 0.4437(3) 0.8576(3) 0.8565(5) 0.0262(9) Uani 0.343(3) 1 d . . . A 4
Br3 Br 0.51861(12) 1.000000 0.69596(13) 0.0334(4) Uani 0.768(4) 2 d S T P A 6

loop_
_atom_site_aniso_label
_atom_site_aniso_U_11
_atom_site_aniso_U_22
_atom_site_aniso_U_33
_atom_site_aniso_U_23
_atom_site_aniso_U_13
_atom_site_aniso_U_12
Au1 0.01191(5) 0.01418(6) 0.01578(6) 0.000 0.00337(4) 0.000
Cl1 0.012(2) 0.0232(9) 0.0203(19) 0.000 0.0038(14) 0.000
Cl2 0.0182(10) 0.0138(12) 0.0293(14) -0.0053(9) 0.0062(9) -0.0063(9)
Cl3 0.022(3) 0.014(3) 0.005(2) 0.000 -0.003(2) 0.000
O1 0.0181(11) 0.0191(11) 0.0134(10) 0.000 0.0032(8) 0.000
O2 0.0109(7) 0.0185(8) 0.0154(7) 0.0018(6) 0.0013(5) -0.0008(5)
O3 0.0141(8) 0.0272(9) 0.0168(8) 0.0010(6) 0.0013(6) -0.0051(6)
O4 0.0139(11) 0.0335(15) 0.0166(11) 0.000 0.0011(9) 0.000
N1 0.0144(8) 0.0171(8) 0.0121(7) 0.0014(6) 0.0015(6) 0.0015(6)
N2 0.0117(8) 0.0189(9) 0.0108(7) 0.0024(6) -0.0014(6) -0.0025(6)
N3 0.0100(7) 0.0154(8) 0.0116(7) 0.0010(6) -0.0003(6) -0.0018(6)
N4 0.0092(7) 0.0179(8) 0.0120(7) -0.0007(6) -0.0010(6) -0.0004(6)
N5 0.0125(8) 0.0199(9) 0.0105(7) -0.0002(6) -0.0008(6) 0.0013(6)
N6 0.0132(8) 0.0230(10) 0.0145(8) 0.0037(7) 0.0006(6) 0.0018(7)
C1 0.0106(12) 0.0169(13) 0.0093(11) 0.000 -0.0028(9) 0.000
C2 0.0138(9) 0.0225(10) 0.0064(7) 0.0006(6) -0.0017(7) -0.0006(7)
C3 0.0096(8) 0.0169(9) 0.0141(9) 0.0008(7) -0.0028(7) 0.0007(6)
C4 0.0092(8) 0.0140(9) 0.0118(8) 0.0021(6) -0.0014(6) 0.0020(6)
C5 0.0116(8) 0.0156(9) 0.0110(8) 0.0044(6) -0.0016(7) -0.0003(7)
C6 0.0099(8) 0.0175(9) 0.0139(8) -0.0026(7) -0.0005(7) 0.0030(7)
C7 0.0139(9) 0.0186(10) 0.0103(8) -0.0034(7) 0.0007(7) -0.0011(7)
C8 0.0105(8) 0.0132(9) 0.0127(8) -0.0031(6) -0.0013(7) 0.0002(6)
C9 0.0186(10) 0.0258(11) 0.0075(8) -0.0027(7) 0.0014(7) 0.0041(8)
C10 0.0160(14) 0.0255(16) 0.0060(10) 0.000 0.0000(9) 0.000
O5 0.0187(15) 0.100(3) 0.0156(14) 0.000 0.0051(11) 0.000
O6 0.0369(13) 0.0300(11) 0.0447(13) 0.0180(10) 0.0252(11) 0.0150(9)
O7 0.0392(16) 0.109(3) 0.0252(12) -0.0020(14) 0.0097(11) -0.0436(17)
O8 0.0487(16) 0.0538(16) 0.0243(11) 0.0183(10) -0.0133(10) -0.0296(12)
Br1 0.008(2) 0.0220(10) 0.020(2) 0.000 0.0033(14) 0.000
Br2 0.0312(16) 0.0191(12) 0.0288(12) -0.0059(7) 0.0059(9) 0.0047(8)
Br3 0.0410(8) 0.0240(6) 0.0384(8) 0.000 0.0281(6) 0.000

loop_
_atom_type_symbol
_atom_type_description
_atom_type_scat_dispersion_real
_atom_type_scat_dispersion_imag
_atom_type_scat_source
C C 0.0033 0.0016 'International Tables Vol C Tables 4.2.6.8 and 6.1.1.4'
H H 0.0000 0.0000 'International Tables Vol C Tables 4.2.6.8 and 6.1.1.4'
Au Au -2.0133 8.8022 'International Tables Vol C Tables 4.2.6.8 and 6.1.1.4'
Br Br -0.2901 2.4595 'International Tables Vol C Tables 4.2.6.8 and 6.1.1.4'
Cl Cl 0.1484 0.1585 'International Tables Vol C Tables 4.2.6.8 and 6.1.1.4'
N N 0.0061 0.0033 'International Tables Vol C Tables 4.2.6.8 and 6.1.1.4'
O O 0.0106 0.0060 'International Tables Vol C Tables 4.2.6.8 and 6.1.1.4'

loop_
_geom_angle_atom_site_label_1
_geom_angle_atom_site_label_2
_geom_angle_atom_site_label_3
_geom_angle
_geom_angle_site_symmetry_1
_geom_angle_site_symmetry_3
_geom_angle_publ_flag
Cl1 Au1 Br2 89.13(13) . 6_575 ?
Cl2 Au1 Br2 178.12(5) . 6_575 ?
Cl2 Au1 Br2 2.3(4) 6_575 6_575 ?
Br1 Au1 Br2 88.97(13) . 6_575 ?
Br2 Au1 Br2 176.0(3) . 6_575 ?
C1 N1 C2 112.8(2) . . ?
C1 N1 C3 121.5(2) . . ?
C2 N1 C3 125.19(19) . . ?
C3 N2 C5 124.12(18) . . ?
C4 N2 C3 122.74(19) . . ?
C4 N2 C5 113.05(18) . . ?
C4 N3 C6 122.17(19) . . ?
C4 N3 C8 112.38(17) . 2_656 ?
C6 N3 C8 123.02(18) . 2_656 ?
C6 N4 C8 123.30(19) . . ?
C7 N4 C6 122.73(19) . . ?
C7 N4 C8 112.69(17) . . ?
C7 N5 C5 112.30(18) . 2_656 ?
C7 N5 C9 122.7(2) . . ?
C9 N5 C5 123.27(18) . 2_656 ?
C9 N6 C2 125.0(2) . 2_656 ?
C10 N6 C2 113.0(2) . 2_656 ?
C10 N6 C9 121.9(2) . . ?
O1 C1 N1 125.98(14) . . ?
O1 C1 N1 125.98(14) . 6_565 ?
N1 C1 N1 107.9(3) 6_565 . ?
N1 C2 N6 115.63(18) . 2_656 ?
N1 C2 C2 103.20(12) . 6_565 ?
N1 C2 H2 111.4 . . ?
N6 C2 C2 103.12(13) 2_656 6_565 ?
N6 C2 H2 111.4 2_656 . ?
C2 C2 H2 111.4 6_565 . ?
N1 C3 H3A 108.6 . . ?
N1 C3 H3B 108.6 . . ?
N2 C3 N1 114.47(18) . . ?
N2 C3 H3A 108.6 . . ?
N2 C3 H3B 108.6 . . ?
H3A C3 H3B 107.6 . . ?
O2 C4 N2 125.9(2) . . ?
O2 C4 N3 126.3(2) . . ?
N2 C4 N3 107.83(19) . . ?
N2 C5 N5 114.54(19) . 2_656 ?
N2 C5 H5 111.8 . . ?
N2 C5 C8 103.19(17) . 2_656 ?
N5 C5 H5 111.8 2_656 . ?
N5 C5 C8 103.10(16) 2_656 2_656 ?
C8 C5 H5 111.8 2_656 . ?
N3 C6 H6A 108.9 . . ?
N3 C6 H6B 108.9 . . ?
N4 C6 N3 113.56(18) . . ?
N4 C6 H6A 108.9 . . ?
N4 C6 H6B 108.9 . . ?
H6A C6 H6B 107.7 . . ?
O3 C7 N4 125.5(2) . . ?
O3 C7 N5 126.3(2) . . ?
N4 C7 N5 108.2(2) . . ?
N3 C8 C5 103.49(17) 2_656 2_656 ?
N3 C8 H8 111.7 2_656 . ?
N4 C8 N3 114.12(17) . 2_656 ?
N4 C8 C5 103.44(18) . 2_656 ?
N4 C8 H8 111.7 . . ?
C5 C8 H8 111.7 2_656 . ?
N5 C9 N6 114.25(19) . . ?
N5 C9 H9A 108.7 . . ?
N5 C9 H9B 108.7 . . ?
N6 C9 H9A 108.7 . . ?
N6 C9 H9B 108.7 . . ?
H9A C9 H9B 107.6 . . ?
O4 C10 N6 126.16(15) . . ?
O4 C10 N6 126.16(15) . 6_565 ?
N6 C10 N6 107.6(3) 6_565 . ?
H5A O5 H5A 111(10) . 6_565 ?
H5A O5 H5B 98(8) . . ?
H5B O5 H5A 98(8) . 6_565 ?
H6C O6 H6D 104.5 . . ?
H7A O7 H7B 104.5 . . ?
H8A O8 H8B 104.5 . . ?

loop_
_geom_bond_atom_site_label_1
_geom_bond_atom_site_label_2
_geom_bond_distance
_geom_bond_site_symmetry_2
_geom_bond_publ_flag
Au1 Cl1 2.342(13) . ?
Au1 Cl2 2.330(6) 6_575 ?
Au1 Cl2 2.330(6) . ?
Au1 Cl3 2.399(13) . ?
Au1 Br1 2.354(15) . ?
Au1 Br2 2.358(5) . ?
Au1 Br2 2.358(5) 6_575 ?
Au1 Br3 2.3948(19) . ?
O1 C1 1.219(4) . ?
O2 C4 1.215(3) . ?
O3 C7 1.228(3) . ?
O4 C10 1.221(4) . ?
N1 C1 1.371(3) . ?
N1 C2 1.446(3) . ?
N1 C3 1.449(3) . ?
N2 C3 1.444(3) . ?
N2 C4 1.370(3) . ?
N2 C5 1.446(3) . ?
N3 C4 1.374(3) . ?
N3 C6 1.445(3) . ?
N3 C8 1.453(3) 2_656 ?
N4 C6 1.442(3) . ?
N4 C7 1.365(3) . ?
N4 C8 1.444(3) . ?
N5 C5 1.453(3) 2_656 ?
N5 C7 1.368(3) . ?
N5 C9 1.443(3) . ?
N6 C2 1.449(3) 2_656 ?
N6 C9 1.443(3) . ?
N6 C10 1.372(3) . ?
C2 C2 1.556(5) 6_565 ?
C2 H2 0.9800 . ?
C3 H3A 0.9700 . ?
C3 H3B 0.9700 . ?
C5 H5 0.9800 . ?
C5 C8 1.548(3) 2_656 ?
C6 H6A 0.9700 . ?
C6 H6B 0.9700 . ?
C8 H8 0.9800 . ?
C9 H9A 0.9700 . ?
C9 H9B 0.9700 . ?
O5 H5A 0.85(2) . ?
O5 H5A 0.85(2) 6_565 ?
O5 H5B 0.84(2) . ?
O6 H6C 0.8500 . ?
O6 H6D 0.8498 . ?
O7 H7A 0.8499 . ?
O7 H7B 0.8499 . ?
O8 H8A 0.8501 . ?
O8 H8B 0.8499 . ?

loop_
_geom_hbond_atom_site_label_D
_geom_hbond_atom_site_label_H
_geom_hbond_atom_site_label_A
_geom_hbond_distance_DH
_geom_hbond_distance_HA
_geom_hbond_distance_DA
_geom_hbond_angle_DHA
_geom_hbond_site_symmetry_A
_geom_hbond_publ_flag
O5 H5A O6 0.85(2) 1.65(3) 2.487(4) 169(12) . yes
O5 H5B O1 0.84(2) 1.87(4) 2.634(4) 149(7) . yes
O6 H6C O5 0.85 1.75 2.487(4) 143.1 . yes
O6 H6D O2 0.85 2.07 2.669(3) 126.7 . yes
O7 H7A O8 0.85 1.92 2.766(5) 172.4 . yes
O7 H7B O3 0.85 1.96 2.781(3) 162.3 . yes
O8 H8B O8 0.85 1.97 2.754(5) 153.5 7_567 yes

loop_
_geom_torsion_atom_site_label_1
_geom_torsion_atom_site_label_2
_geom_torsion_atom_site_label_3
_geom_torsion_atom_site_label_4
_geom_torsion
_geom_torsion_site_symmetry_1
_geom_torsion_site_symmetry_2
_geom_torsion_site_symmetry_3
_geom_torsion_site_symmetry_4
_geom_torsion_publ_flag
C1 N1 C2 N6 -113.9(2) . . . 2_656 ?
C1 N1 C2 C2 -2.1(2) . . . 6_565 ?
C1 N1 C3 N2 100.9(3) . . . . ?
C2 N1 C1 O1 -172.3(3) . . . . ?
C2 N1 C1 N1 3.5(3) . . . 6_565 ?
C2 N1 C3 N2 -88.3(3) . . . . ?
C2 N6 C9 N5 84.4(3) 2_656 . . . ?
C2 N6 C10 O4 174.8(3) 2_656 . . . ?
C2 N6 C10 N6 -2.4(3) 2_656 . . 6_565 ?
C3 N1 C1 O1 -0.5(4) . . . . ?
C3 N1 C1 N1 175.33(13) . . . 6_565 ?
C3 N1 C2 N6 74.6(3) . . . 2_656 ?
C3 N1 C2 C2 -173.61(17) . . . 6_565 ?
C3 N2 C4 O2 1.8(3) . . . . ?
C3 N2 C4 N3 -176.44(19) . . . . ?
C3 N2 C5 N5 -73.8(3) . . . 2_656 ?
C3 N2 C5 C8 174.88(19) . . . 2_656 ?
C4 N2 C3 N1 -98.7(3) . . . . ?
C4 N2 C5 N5 109.5(2) . . . 2_656 ?
C4 N2 C5 C8 -1.8(2) . . . 2_656 ?
C4 N3 C6 N4 112.4(2) . . . . ?
C5 N2 C3 N1 84.9(3) . . . . ?
C5 N2 C4 O2 178.5(2) . . . . ?
C5 N2 C4 N3 0.3(2) . . . . ?
C5 N5 C7 O3 -173.4(2) 2_656 . . . ?
C5 N5 C7 N4 5.7(3) 2_656 . . . ?
C5 N5 C9 N6 -90.8(3) 2_656 . . . ?
C6 N3 C4 O2 -13.9(3) . . . . ?
C6 N3 C4 N2 164.32(19) . . . . ?
C6 N4 C7 O3 7.6(4) . . . . ?
C6 N4 C7 N5 -171.53(19) . . . . ?
C6 N4 C8 N3 -80.0(3) . . . 2_656 ?
C6 N4 C8 C5 168.34(19) . . . 2_656 ?
C7 N4 C6 N3 -110.4(2) . . . . ?
C7 N4 C8 N3 112.7(2) . . . 2_656 ?
C7 N4 C8 C5 1.0(2) . . . 2_656 ?
C7 N5 C9 N6 105.6(3) . . . . ?
C8 N3 C4 O2 -176.7(2) 2_656 . . . ?
C8 N3 C4 N2 1.5(2) 2_656 . . . ?
C8 N3 C6 N4 -86.7(3) 2_656 . . . ?
C8 N4 C6 N3 83.5(3) . . . . ?
C8 N4 C7 O3 175.1(2) . . . . ?
C8 N4 C7 N5 -4.1(3) . . . . ?
C9 N5 C7 O3 -8.1(4) . . . . ?
C9 N5 C7 N4 171.0(2) . . . . ?
C9 N6 C10 O4 -1.7(4) . . . . ?
C9 N6 C10 N6 -178.94(14) . . . 6_565 ?
C10 N6 C9 N5 -99.5(3) . . . . ?

loop_
_smtbx_masks_void_nr
_smtbx_masks_void_average_x
_smtbx_masks_void_average_y
_smtbx_masks_void_average_z
_smtbx_masks_void_volume
_smtbx_masks_void_count_electrons
_smtbx_masks_void_content
1 0.000 0.000 0.500 141.9 27.8 ?
2 0.500 0.500 0.500 141.9 27.8 ?
